data_1567399
loop_
_publ_author_name
'Kalra, Shweta'
'Pividori, Daniel'
'Fehn, Dominik'
'Dai, Chenshu'
'Dong, Shicheng'
'Yao, Shenglai'
'Zhu, Jun'
'Meyer, Karsten'
'Driess, Matthias'

_publ_section_title
;
 A bis(silylene)pyridine pincer ligand can stabilize mononuclear
 manganese(0) complexes: facile access to isolable analogues of the
 elusive d7-Mn(CO)5 radical
;
_journal_issue 29
_journal_name_full 'Chemical Science'
_journal_page_first 8634
_journal_page_last 8641
_journal_paper_doi 10.1039/D2SC03352F
_journal_volume 13
_journal_year 2022
_chemical_formula_sum 'C48 H65 Mn N7 O3 Si2'
_chemical_formula_weight 899.19
_space_group_crystal_system monoclinic
_space_group_IT_number 4
_space_group_name_Hall 'P 2yb'
_space_group_name_H-M_alt 'P 1 21 1'
_atom_sites_solution_hydrogens geom
_audit_block_doi 10.5517/ccdc.csd.cc2c13q8
_audit_creation_method SHELXL-2018/3
_audit_update_record
;
2022-05-30 deposited with the CCDC.	2022-07-05 downloaded from the CCDC.
;
_cell_angle_alpha 90
_cell_angle_beta 103.606(3)
_cell_angle_gamma 90
_cell_formula_units_Z 2
_cell_length_a 10.1252(3)
_cell_length_b 18.0882(5)
_cell_length_c 13.3966(5)
_cell_measurement_reflns_used 3349
_cell_measurement_temperature 150.01(10)
_cell_measurement_theta_max 73.8790
_cell_measurement_theta_min 3.3690
_cell_volume 2384.69(13)
_computing_structure_refinement 'SHELXL-2018/3 (Sheldrick, 2018)'
_diffrn_ambient_temperature 150.01(10)
_diffrn_measured_fraction_theta_full 0.999
_diffrn_measured_fraction_theta_max 0.999
_diffrn_measurement_device_type 'Cu K\a'
_diffrn_radiation_type CuK\a
_diffrn_radiation_wavelength 1.54184
_diffrn_reflns_av_R_equivalents 0.0443
_diffrn_reflns_av_unetI/netI 0.0603
_diffrn_reflns_Laue_measured_fraction_full 0.999
_diffrn_reflns_Laue_measured_fraction_max 0.999
_diffrn_reflns_limit_h_max 12
_diffrn_reflns_limit_h_min -10
_diffrn_reflns_limit_k_max 16
_diffrn_reflns_limit_k_min -21
_diffrn_reflns_limit_l_max 12
_diffrn_reflns_limit_l_min -16
_diffrn_reflns_number 9115
_diffrn_reflns_point_group_measured_fraction_full 0.702
_diffrn_reflns_point_group_measured_fraction_max 0.702
_diffrn_reflns_theta_full 67.485
_diffrn_reflns_theta_max 67.485
_diffrn_reflns_theta_min 3.394
_diffrn_source 'SuperNova, Single source at offset/far, Atlas'
_exptl_absorpt_coefficient_mu 3.105
_exptl_absorpt_correction_T_max 1.00000
_exptl_absorpt_correction_T_min 0.55718
_exptl_absorpt_correction_type multi-scan
_exptl_crystal_colour yellow
_exptl_crystal_density_diffrn 1.252
_exptl_crystal_description 'rectangular blocks'
_exptl_crystal_F_000 958
_exptl_crystal_size_max 0.260
_exptl_crystal_size_mid 0.190
_exptl_crystal_size_min 0.130
_refine_diff_density_max 0.501
_refine_diff_density_min -0.384
_refine_diff_density_rms 0.060
_refine_ls_abs_structure_details
;
 Classical Flack method preferred over Parsons because s.u. lower.
;
_refine_ls_abs_structure_Flack -0.019(7)
_refine_ls_extinction_method none
_refine_ls_goodness_of_fit_ref 1.050
_refine_ls_hydrogen_treatment constr
_refine_ls_matrix_type full
_refine_ls_number_parameters 659
_refine_ls_number_reflns 6018
_refine_ls_number_restraints 181
_refine_ls_restrained_S_all 1.037
_refine_ls_R_factor_all 0.0605
_refine_ls_R_factor_gt 0.0511
_refine_ls_shift/su_max 0.000
_refine_ls_shift/su_mean 0.000
_refine_ls_structure_factor_coef Fsqd
_refine_ls_weighting_details 'w=1/[\s^2^(Fo^2^)+(0.0696P)^2^+1.4954P] where P=(Fo^2^+2Fc^2^)/3'
_refine_ls_weighting_scheme calc
_refine_ls_wR_factor_gt 0.1279
_refine_ls_wR_factor_ref 0.1399
_reflns_Friedel_coverage 0.358
_reflns_Friedel_fraction_full 0.384
_reflns_Friedel_fraction_max 0.384
_reflns_number_gt 5332
_reflns_number_total 6018
_reflns_threshold_expression 'I > 2\s(I)'
_cod_data_source_file d2sc03352f2.cif
_cod_data_source_block CU-3991
_cod_original_sg_symbol_H-M 'P 21'
_cod_database_code 1567399
_shelx_shelxl_version_number 2018/3
_shelx_space_group_comment
;
The symmetry employed for this shelxl refinement is uniquely defined
by the following loop, which should always be used as a source of
symmetry information in preference to the above space-group names.
They are only intended as comments.
;
_shelx_estimated_absorpt_t_min 0.499
_shelx_estimated_absorpt_t_max 0.688

loop_
_space_group_symop_operation_xyz
'x, y, z'
'-x, y+1/2, -z'

loop_
_atom_site_label
_atom_site_type_symbol
_atom_site_fract_x
_atom_site_fract_y
_atom_site_fract_z
_atom_site_U_iso_or_equiv
_atom_site_adp_type
_atom_site_occupancy
_atom_site_site_symmetry_order
_atom_site_calc_flag
_atom_site_refinement_flags_posn
_atom_site_refinement_flags_adp
_atom_site_refinement_flags_occupancy
_atom_site_disorder_assembly
_atom_site_disorder_group
Mn1 Mn 0.27558(8) 0.39225(6) 0.27812(7) 0.0265(2) Uani 1 1 d . . . . .
Si1 Si 0.06790(15) 0.34661(9) 0.21880(12) 0.0263(3) Uani 1 1 d . . . . .
Si2 Si 0.22923(15) 0.43447(10) 0.43332(13) 0.0294(4) Uani 1 1 d . . . . .
N2 N -0.0835(5) 0.3744(3) 0.2542(4) 0.0298(11) Uani 1 1 d . . . . .
N1 N 0.0285(5) 0.4582(3) 0.3749(4) 0.0278(10) Uani 1 1 d . . . . .
O3 O 0.3501(5) 0.3234(3) 0.0999(3) 0.0463(12) Uani 1 1 d . . . . .
N7 N 0.0039(5) 0.3373(3) 0.0769(4) 0.0282(10) Uani 1 1 d . . . . .
N6 N 0.0326(5) 0.2473(3) 0.1840(4) 0.0302(11) Uani 1 1 d . . . . .
N4 N 0.2095(5) 0.3726(3) 0.5403(4) 0.0325(12) Uani 1 1 d . . . . .
N5 N 0.3992(4) 0.4310(4) 0.5478(4) 0.0388(14) Uani 1 1 d . . . . .
N3 N 0.1818(5) 0.5262(3) 0.4694(4) 0.0345(12) Uani 1 1 d . . . . .
O2 O 0.4447(5) 0.5235(3) 0.2639(4) 0.0582(15) Uani 1 1 d . . . . .
C40 C 0.3704(6) 0.3228(4) 0.3573(5) 0.0324(14) Uani 1 1 d . . . . .
C12 C -0.1382(7) 0.1724(4) -0.0327(6) 0.0410(16) Uani 1 1 d . . . . .
H12 H -0.204792 0.176999 0.006460 0.049 Uiso 1 1 calc R U . . .
C20 C -0.0402(6) 0.3877(4) -0.0122(4) 0.0343(13) Uani 1 1 d . . . . .
O1 O 0.4280(5) 0.2747(3) 0.4075(4) 0.0462(12) Uani 1 1 d . . . . .
C42 C 0.3148(6) 0.3520(4) 0.1675(5) 0.0382(15) Uani 1 1 d . . . . .
C8 C 0.0785(7) 0.2043(4) -0.0629(5) 0.0369(14) Uani 1 1 d . . . . .
H8 H 0.161134 0.231354 -0.045009 0.044 Uiso 1 1 calc R U . . .
C5 C -0.0877(5) 0.4391(4) 0.3073(4) 0.0284(12) Uani 1 1 d . . . . .
C6 C 0.0051(6) 0.2648(4) 0.0825(5) 0.0290(12) Uani 1 1 d . . . . .
C1 C 0.0483(6) 0.5248(4) 0.4204(5) 0.0329(14) Uani 1 1 d . . . . .
C38 C -0.2171(6) 0.3423(4) 0.2026(5) 0.0357(14) Uani 1 1 d . . . . .
H38A H -0.203559 0.305722 0.150971 0.043 Uiso 1 1 calc R U . . .
H38B H -0.276296 0.382071 0.165947 0.043 Uiso 1 1 calc R U . . .
C28 C 0.0970(6) 0.3476(4) 0.5870(5) 0.0323(13) Uani 1 1 d . . . . .
C2 C -0.0582(7) 0.5754(4) 0.4121(5) 0.0391(15) Uani 1 1 d . . . . .
H2 H -0.046041 0.622272 0.444860 0.047 Uiso 1 1 calc R U . . .
C4 C -0.1996(6) 0.4863(4) 0.2993(5) 0.0337(14) Uani 1 1 d . . . . .
H4 H -0.285837 0.472940 0.257744 0.040 Uiso 1 1 calc R U . . .
C41 C 0.3824(6) 0.4715(4) 0.2749(5) 0.0386(16) Uani 1 1 d . . . . .
C10 C -0.0670(9) 0.1190(4) -0.1752(6) 0.052(2) Uani 1 1 d . . . . .
H10 H -0.085266 0.088200 -0.234289 0.062 Uiso 1 1 calc R U . . .
C13 C 0.3414(5) 0.3813(5) 0.5934(4) 0.0374(16) Uani 1 1 d . . . . .
C3 C -0.1832(7) 0.5524(4) 0.3524(6) 0.0425(17) Uani 1 1 d . . . . .
H3 H -0.260201 0.583273 0.348156 0.051 Uiso 1 1 calc R U . . .
C7 C -0.0165(6) 0.2125(4) -0.0048(5) 0.0339(14) Uani 1 1 d . . . . .
C36 C 0.2401(8) 0.5878(4) 0.5354(6) 0.0511(19) Uani 1 1 d . . . . .
H36A H 0.323690 0.570901 0.584368 0.061 Uiso 1 1 calc R U . . .
H36B H 0.174727 0.603769 0.575685 0.061 Uiso 1 1 calc R U . . .
C35A C 0.622(3) 0.460(2) 0.675(3) 0.042(5) Uani 0.390(14) 1 d . U P A 2
H35A H 0.654852 0.419152 0.721575 0.062 Uiso 0.390(14) 1 calc R U P A 2
H35B H 0.560066 0.491038 0.703641 0.062 Uiso 0.390(14) 1 calc R U P A 2
H35C H 0.698605 0.490149 0.665729 0.062 Uiso 0.390(14) 1 calc R U P A 2
C14 C 0.4042(6) 0.3350(6) 0.6832(6) 0.053(2) Uani 1 1 d . . . . .
C26 C 0.2238(7) 0.1590(4) 0.2108(6) 0.0444(17) Uani 1 1 d . . . . .
H26A H 0.212370 0.152844 0.136556 0.067 Uiso 1 1 calc R U . . .
H26B H 0.260030 0.113221 0.245937 0.067 Uiso 1 1 calc R U . . .
H26C H 0.287136 0.199675 0.235028 0.067 Uiso 1 1 calc R U . . .
C9 C 0.0552(8) 0.1571(4) -0.1470(6) 0.0475(18) Uani 1 1 d . . . . .
H9 H 0.122563 0.150950 -0.185101 0.057 Uiso 1 1 calc R U . . .
C22 C -0.0950(9) 0.4584(4) 0.0273(6) 0.055(2) Uani 1 1 d . . . . .
H22A H -0.177669 0.446752 0.050226 0.082 Uiso 1 1 calc R U . . .
H22B H -0.115942 0.495033 -0.028043 0.082 Uiso 1 1 calc R U . . .
H22C H -0.026237 0.478470 0.085003 0.082 Uiso 1 1 calc R U . . .
C23 C 0.0821(8) 0.4092(5) -0.0534(6) 0.058(2) Uani 1 1 d . . . . .
H23A H 0.153530 0.429038 0.002642 0.086 Uiso 1 1 calc R U . . .
H23B H 0.055175 0.446901 -0.106869 0.086 Uiso 1 1 calc R U . . .
H23C H 0.116338 0.365532 -0.082530 0.086 Uiso 1 1 calc R U . . .
C29 C -0.0306(6) 0.3330(4) 0.5018(5) 0.0419(17) Uani 1 1 d . . . . .
H29A H -0.073277 0.380163 0.476483 0.063 Uiso 1 1 calc R U . . .
H29B H -0.094615 0.303036 0.529080 0.063 Uiso 1 1 calc R U . . .
H29C H -0.005352 0.306468 0.445206 0.063 Uiso 1 1 calc R U . . .
C11 C -0.1610(8) 0.1263(4) -0.1169(6) 0.0500(19) Uani 1 1 d . . . . .
H11 H -0.243333 0.098994 -0.134989 0.060 Uiso 1 1 calc R U . . .
C33 C 0.5492(11) 0.5371(7) 0.5168(10) 0.041(3) Uani 0.610(14) 1 d . U P A 1
H33A H 0.488888 0.538961 0.447918 0.062 Uiso 0.610(14) 1 calc R U P A 1
H33B H 0.642597 0.547667 0.512429 0.062 Uiso 0.610(14) 1 calc R U P A 1
H33C H 0.520118 0.573953 0.560763 0.062 Uiso 0.610(14) 1 calc R U P A 1
C31 C 0.1286(8) 0.2755(5) 0.6474(9) 0.073(3) Uani 1 1 d . . . . .
H31A H 0.174642 0.241275 0.609936 0.110 Uiso 1 1 calc R U . . .
H31B H 0.043770 0.253076 0.655761 0.110 Uiso 1 1 calc R U . . .
H31C H 0.187747 0.285758 0.715078 0.110 Uiso 1 1 calc R U . . .
C39 C -0.2881(6) 0.3048(5) 0.2773(6) 0.0449(17) Uani 1 1 d . . . . .
H39A H -0.229878 0.265443 0.314173 0.067 Uiso 1 1 calc R U . . .
H39B H -0.374261 0.283431 0.239197 0.067 Uiso 1 1 calc R U . . .
H39C H -0.305999 0.341221 0.326615 0.067 Uiso 1 1 calc R U . . .
C32 C 0.5429(13) 0.4592(8) 0.5630(11) 0.033(3) Uani 0.610(14) 1 d . U P A 1
C18 C 0.4682(8) 0.3103(9) 0.8656(7) 0.083(4) Uani 1 1 d . . . . .
H18 H 0.472579 0.325315 0.934245 0.100 Uiso 1 1 calc R U . . .
C17 C 0.5109(10) 0.2426(9) 0.8469(10) 0.097(4) Uani 1 1 d . . . . .
H17 H 0.546524 0.210417 0.902715 0.116 Uiso 1 1 calc R U . . .
C24 C 0.0876(7) 0.1763(4) 0.2337(5) 0.0376(15) Uani 1 1 d . . . . .
C27 C 0.1043(8) 0.1888(4) 0.3494(5) 0.0435(16) Uani 1 1 d . . . . .
H27A H 0.167471 0.229846 0.372103 0.065 Uiso 1 1 calc R U . . .
H27B H 0.140285 0.143828 0.386822 0.065 Uiso 1 1 calc R U . . .
H27C H 0.015846 0.200773 0.363124 0.065 Uiso 1 1 calc R U . . .
C30 C 0.0658(8) 0.4092(5) 0.6555(6) 0.056(2) Uani 1 1 d . . . . .
H30A H 0.145136 0.417722 0.712224 0.085 Uiso 1 1 calc R U . . .
H30B H -0.011970 0.394900 0.683069 0.085 Uiso 1 1 calc R U . . .
H30C H 0.043978 0.454677 0.615128 0.085 Uiso 1 1 calc R U . . .
C21 C -0.1504(9) 0.3549(5) -0.0977(7) 0.071(3) Uani 1 1 d . . . . .
H21A H -0.114572 0.311444 -0.126152 0.106 Uiso 1 1 calc R U . . .
H21B H -0.179551 0.391856 -0.151978 0.106 Uiso 1 1 calc R U . . .
H21C H -0.228062 0.340381 -0.070216 0.106 Uiso 1 1 calc R U . . .
C25 C -0.0104(9) 0.1127(4) 0.2004(7) 0.055(2) Uani 1 1 d . . . . .
H25A H -0.102152 0.127998 0.203713 0.083 Uiso 1 1 calc R U . . .
H25B H 0.017853 0.070390 0.246237 0.083 Uiso 1 1 calc R U . . .
H25C H -0.010384 0.098450 0.129840 0.083 Uiso 1 1 calc R U . . .
C19 C 0.4163(7) 0.3599(6) 0.7829(5) 0.055(2) Uani 1 1 d . . . . .
H19 H 0.390466 0.408818 0.795791 0.066 Uiso 1 1 calc R U . . .
C37 C 0.2745(11) 0.6537(5) 0.4753(8) 0.070(3) Uani 1 1 d . . . . .
H37A H 0.344990 0.639445 0.439929 0.106 Uiso 1 1 calc R U . . .
H37B H 0.307741 0.694495 0.522730 0.106 Uiso 1 1 calc R U . . .
H37C H 0.192908 0.669517 0.424743 0.106 Uiso 1 1 calc R U . . .
C15 C 0.4499(9) 0.2644(6) 0.6652(8) 0.079(3) Uani 1 1 d . . . . .
H15 H 0.443939 0.247810 0.597040 0.095 Uiso 1 1 calc R U . . .
C16 C 0.5038(11) 0.2191(8) 0.7479(10) 0.099(4) Uani 1 1 d . . . . .
H16 H 0.536247 0.171368 0.736344 0.119 Uiso 1 1 calc R U . . .
C34 C 0.6210(9) 0.4066(7) 0.5084(10) 0.043(3) Uani 0.610(14) 1 d . U P A 1
H34A H 0.617066 0.356375 0.534981 0.064 Uiso 0.610(14) 1 calc R U P A 1
H34B H 0.715971 0.422531 0.520746 0.064 Uiso 0.610(14) 1 calc R U P A 1
H34C H 0.579995 0.407149 0.434429 0.064 Uiso 0.610(14) 1 calc R U P A 1
C43 C 0.3395(13) 0.5405(8) 0.9043(13) 0.066(3) Uani 0.67(2) 1 d D U P B 3
H43 H 0.251967 0.519966 0.877509 0.079 Uiso 0.67(2) 1 calc R U P B 3
C44 C 0.4202(12) 0.5122(10) 0.9919(14) 0.068(3) Uani 0.67(2) 1 d D U P B 3
H44 H 0.389214 0.471863 1.025699 0.081 Uiso 0.67(2) 1 calc R U P B 3
C48 C 0.3832(14) 0.5982(10) 0.8548(11) 0.063(3) Uani 0.67(2) 1 d D U P B 3
H48 H 0.328005 0.615738 0.791871 0.075 Uiso 0.67(2) 1 calc R U P B 3
C45 C 0.5448(13) 0.5415(10) 1.0308(11) 0.070(3) Uani 0.67(2) 1 d D U P B 3
H45 H 0.602574 0.521829 1.091277 0.084 Uiso 0.67(2) 1 calc R U P B 3
C47 C 0.5053(13) 0.6308(10) 0.8950(14) 0.066(3) Uani 0.67(2) 1 d D U P B 3
H47 H 0.533772 0.673427 0.864237 0.080 Uiso 0.67(2) 1 calc R U P B 3
C46 C 0.5851(14) 0.6000(9) 0.9811(13) 0.071(3) Uani 0.67(2) 1 d D U P B 3
H46 H 0.672955 0.620267 1.007768 0.085 Uiso 0.67(2) 1 calc R U P B 3
C34A C 0.6397(15) 0.3662(10) 0.5942(17) 0.045(4) Uani 0.390(14) 1 d . U P A 2
H34D H 0.735154 0.379908 0.601811 0.068 Uiso 0.390(14) 1 calc R U P A 2
H34E H 0.609427 0.335926 0.532408 0.068 Uiso 0.390(14) 1 calc R U P A 2
H34F H 0.630011 0.337983 0.654533 0.068 Uiso 0.390(14) 1 calc R U P A 2
C33A C 0.5843(17) 0.4804(13) 0.5004(18) 0.051(5) Uani 0.390(14) 1 d . U P A 2
H33D H 0.520110 0.521833 0.486753 0.077 Uiso 0.390(14) 1 calc R U P A 2
H33E H 0.574102 0.450384 0.438124 0.077 Uiso 0.390(14) 1 calc R U P A 2
H33F H 0.677278 0.499552 0.520644 0.077 Uiso 0.390(14) 1 calc R U P A 2
C32A C 0.556(2) 0.4339(14) 0.585(2) 0.043(4) Uani 0.390(14) 1 d . U P A 2
C35 C 0.593(2) 0.4749(13) 0.6820(15) 0.041(4) Uani 0.610(14) 1 d . U P A 1
H35D H 0.534481 0.512202 0.702472 0.061 Uiso 0.610(14) 1 calc R U P A 1
H35E H 0.686948 0.493171 0.696935 0.061 Uiso 0.610(14) 1 calc R U P A 1
H35F H 0.589381 0.429137 0.720309 0.061 Uiso 0.610(14) 1 calc R U P A 1
C48A C 0.371(3) 0.5474(14) 0.861(2) 0.052(5) Uani 0.33(2) 1 d D U P B 4
H48A H 0.305308 0.532756 0.801330 0.062 Uiso 0.33(2) 1 calc R U P B 4
C43A C 0.398(3) 0.5009(16) 0.945(2) 0.053(5) Uani 0.33(2) 1 d D U P B 4
H43A H 0.350877 0.455411 0.945194 0.064 Uiso 0.33(2) 1 calc R U P B 4
C45A C 0.565(3) 0.5901(15) 1.031(2) 0.060(5) Uani 0.33(2) 1 d D U P B 4
H45A H 0.630996 0.604483 1.090944 0.071 Uiso 0.33(2) 1 calc R U P B 4
C47A C 0.437(4) 0.6146(14) 0.860(2) 0.053(5) Uani 0.33(2) 1 d D U P B 4
H47A H 0.413494 0.646093 0.802137 0.063 Uiso 0.33(2) 1 calc R U P B 4
C46A C 0.536(3) 0.6355(17) 0.946(2) 0.056(5) Uani 0.33(2) 1 d D U P B 4
H46A H 0.584539 0.680522 0.945432 0.067 Uiso 0.33(2) 1 calc R U P B 4
C44A C 0.496(3) 0.5236(14) 1.030(2) 0.057(5) Uani 0.33(2) 1 d D U P B 4
H44A H 0.517074 0.492784 1.089160 0.069 Uiso 0.33(2) 1 calc R U P B 4

loop_
_atom_site_aniso_label
_atom_site_aniso_U_11
_atom_site_aniso_U_22
_atom_site_aniso_U_33
_atom_site_aniso_U_23
_atom_site_aniso_U_13
_atom_site_aniso_U_12
Mn1 0.0240(4) 0.0320(5) 0.0254(4) -0.0021(4) 0.0093(3) 0.0017(4)
Si1 0.0264(7) 0.0287(8) 0.0251(8) -0.0016(7) 0.0089(6) 0.0015(6)
Si2 0.0243(7) 0.0371(9) 0.0287(8) -0.0070(7) 0.0100(6) -0.0015(7)
N2 0.027(2) 0.035(3) 0.030(3) -0.001(2) 0.0100(19) 0.002(2)
N1 0.029(2) 0.028(3) 0.030(3) -0.001(2) 0.014(2) 0.001(2)
O3 0.049(3) 0.063(3) 0.030(2) -0.008(2) 0.015(2) 0.013(2)
N7 0.030(2) 0.029(3) 0.025(2) 0.002(2) 0.0049(19) 0.004(2)
N6 0.034(2) 0.031(3) 0.027(3) -0.001(2) 0.009(2) -0.001(2)
N4 0.026(2) 0.044(3) 0.029(3) -0.008(2) 0.0093(19) 0.001(2)
N5 0.017(2) 0.068(4) 0.030(3) -0.018(3) 0.003(2) -0.008(2)
N3 0.037(3) 0.036(3) 0.031(3) -0.012(2) 0.009(2) -0.006(2)
O2 0.046(3) 0.064(4) 0.056(4) 0.018(3) -0.003(2) -0.026(3)
C40 0.026(3) 0.039(4) 0.031(3) -0.008(3) 0.004(2) 0.000(3)
C12 0.041(3) 0.040(4) 0.039(4) -0.001(3) 0.005(3) 0.000(3)
C20 0.042(3) 0.032(3) 0.029(3) 0.002(3) 0.007(2) 0.000(3)
O1 0.048(3) 0.042(3) 0.045(3) 0.004(2) 0.003(2) 0.009(2)
C42 0.033(3) 0.040(4) 0.044(4) 0.005(3) 0.015(3) 0.007(3)
C8 0.053(4) 0.030(3) 0.029(3) 0.001(3) 0.014(3) 0.002(3)
C5 0.025(2) 0.037(3) 0.024(3) -0.001(3) 0.008(2) -0.001(2)
C6 0.029(3) 0.030(3) 0.031(3) -0.001(3) 0.014(2) -0.001(2)
C1 0.042(3) 0.032(3) 0.029(3) 0.000(3) 0.019(3) 0.000(3)
C38 0.024(3) 0.049(4) 0.031(3) -0.006(3) 0.001(2) 0.002(3)
C28 0.031(3) 0.038(3) 0.028(3) 0.002(3) 0.009(2) -0.003(3)
C2 0.051(4) 0.033(4) 0.037(4) -0.002(3) 0.018(3) 0.008(3)
C4 0.029(3) 0.044(4) 0.030(3) 0.002(3) 0.010(2) 0.007(3)
C41 0.024(3) 0.050(4) 0.041(4) -0.003(3) 0.006(3) 0.001(3)
C10 0.084(6) 0.038(4) 0.028(4) -0.008(3) 0.004(4) 0.005(4)
C13 0.021(2) 0.065(5) 0.024(3) -0.008(3) 0.002(2) 0.008(3)
C3 0.044(4) 0.048(4) 0.042(4) 0.012(3) 0.022(3) 0.015(3)
C7 0.039(3) 0.031(3) 0.033(3) 0.000(3) 0.011(3) 0.002(3)
C36 0.061(4) 0.048(5) 0.045(4) -0.017(4) 0.014(4) -0.011(4)
C35A 0.017(9) 0.050(11) 0.055(8) -0.005(7) 0.005(7) 0.003(8)
C14 0.030(3) 0.090(6) 0.037(4) -0.003(4) 0.001(3) 0.013(4)
C26 0.050(4) 0.039(4) 0.045(4) 0.004(3) 0.012(3) 0.014(3)
C9 0.075(5) 0.034(4) 0.040(4) 0.007(3) 0.024(4) 0.014(4)
C22 0.081(5) 0.040(4) 0.046(4) 0.009(4) 0.021(4) 0.018(4)
C23 0.057(4) 0.070(6) 0.050(5) 0.033(4) 0.021(4) 0.017(4)
C29 0.031(3) 0.062(5) 0.034(3) -0.002(3) 0.009(3) -0.012(3)
C11 0.056(4) 0.039(4) 0.046(4) -0.008(3) -0.006(3) -0.002(3)
C33 0.030(5) 0.045(5) 0.049(6) 0.003(5) 0.010(4) -0.002(4)
C31 0.044(4) 0.071(6) 0.098(8) 0.045(6) 0.004(4) -0.010(4)
C39 0.030(3) 0.058(5) 0.046(4) -0.008(4) 0.010(3) -0.010(3)
C32 0.020(4) 0.041(5) 0.035(5) -0.005(4) 0.004(4) -0.002(4)
C18 0.040(4) 0.160(12) 0.045(5) 0.007(7) 0.002(4) -0.011(6)
C17 0.061(6) 0.149(13) 0.074(8) 0.034(8) 0.006(5) 0.027(7)
C24 0.048(4) 0.027(3) 0.039(4) 0.005(3) 0.014(3) 0.002(3)
C27 0.057(4) 0.042(4) 0.032(4) 0.008(3) 0.011(3) 0.002(3)
C30 0.050(4) 0.077(6) 0.052(4) -0.021(4) 0.032(3) -0.014(4)
C21 0.071(5) 0.054(5) 0.063(6) 0.015(5) -0.033(4) -0.003(4)
C25 0.078(5) 0.033(4) 0.053(5) 0.008(4) 0.010(4) -0.011(4)
C19 0.033(3) 0.093(7) 0.036(4) 0.003(4) 0.004(3) 0.001(4)
C37 0.092(6) 0.040(5) 0.074(6) 0.000(5) 0.008(5) -0.022(5)
C15 0.063(5) 0.107(8) 0.060(6) 0.007(6) 0.003(4) 0.052(6)
C16 0.081(7) 0.122(10) 0.092(9) 0.033(8) 0.016(6) 0.062(7)
C34 0.021(4) 0.052(6) 0.054(6) -0.014(5) 0.007(4) 0.001(4)
C43 0.041(5) 0.079(6) 0.070(6) 0.020(5) -0.001(4) -0.008(4)
C44 0.041(4) 0.084(6) 0.070(6) 0.022(5) -0.001(4) -0.011(4)
C48 0.037(4) 0.084(7) 0.064(5) 0.018(5) 0.005(4) -0.005(4)
C45 0.043(4) 0.092(7) 0.068(6) 0.023(5) -0.001(4) -0.014(4)
C47 0.039(4) 0.093(6) 0.065(6) 0.021(5) 0.007(4) -0.011(4)
C46 0.043(4) 0.098(7) 0.066(6) 0.023(5) 0.001(4) -0.018(4)
C34A 0.021(6) 0.051(8) 0.062(10) -0.009(6) 0.005(6) -0.002(6)
C33A 0.027(7) 0.064(10) 0.057(8) 0.002(7) -0.003(7) -0.009(7)
C32A 0.018(6) 0.053(9) 0.056(8) -0.007(6) 0.008(6) -0.001(5)
C35 0.027(8) 0.058(9) 0.036(4) -0.006(4) 0.003(5) -0.010(6)
C48A 0.052(8) 0.056(9) 0.047(9) -0.008(6) 0.012(6) -0.009(6)
C43A 0.054(8) 0.058(9) 0.047(9) -0.007(6) 0.010(7) -0.010(6)
C45A 0.059(8) 0.064(10) 0.052(9) -0.007(6) 0.006(7) -0.015(6)
C47A 0.054(8) 0.056(9) 0.049(9) -0.009(6) 0.013(7) -0.009(7)
C46A 0.055(8) 0.059(9) 0.053(9) -0.008(6) 0.010(7) -0.012(6)
C44A 0.057(8) 0.062(9) 0.049(9) -0.005(6) 0.007(7) -0.013(7)

loop_
_atom_type_symbol
_atom_type_description
_atom_type_scat_dispersion_real
_atom_type_scat_dispersion_imag
_atom_type_scat_source
C C 0.0181 0.0091 'International Tables Vol C Tables 4.2.6.8 and 6.1.1.4'
H H 0.0000 0.0000 'International Tables Vol C Tables 4.2.6.8 and 6.1.1.4'
N N 0.0311 0.0180 'International Tables Vol C Tables 4.2.6.8 and 6.1.1.4'
O O 0.0492 0.0322 'International Tables Vol C Tables 4.2.6.8 and 6.1.1.4'
Si Si 0.2541 0.3302 'International Tables Vol C Tables 4.2.6.8 and 6.1.1.4'
Mn Mn -0.5299 2.8052 'International Tables Vol C Tables 4.2.6.8 and 6.1.1.4'

loop_
_geom_angle_atom_site_label_1
_geom_angle_atom_site_label_2
_geom_angle_atom_site_label_3
_geom_angle
_geom_angle_site_symmetry_1
_geom_angle_site_symmetry_3
_geom_angle_publ_flag
C40 Mn1 C42 90.8(3) . . ?
C40 Mn1 C41 109.5(3) . . ?
C42 Mn1 C41 93.0(3) . . ?
C40 Mn1 Si1 106.5(2) . . ?
C42 Mn1 Si1 85.9(2) . . ?
C41 Mn1 Si1 144.0(2) . . ?
C40 Mn1 Si2 83.9(2) . . ?
C42 Mn1 Si2 174.4(2) . . ?
C41 Mn1 Si2 90.5(2) . . ?
Si1 Mn1 Si2 93.87(6) . . ?
N2 Si1 N7 100.5(2) . . ?
N2 Si1 N6 102.2(2) . . ?
N7 Si1 N6 70.1(2) . . ?
N2 Si1 Mn1 126.94(18) . . ?
N7 Si1 Mn1 118.03(16) . . ?
N6 Si1 Mn1 123.70(17) . . ?
N2 Si1 C6 107.2(2) . . ?
N7 Si1 C6 34.4(2) . . ?
N6 Si1 C6 35.9(2) . . ?
Mn1 Si1 C6 125.37(15) . . ?
N3 Si2 N4 105.1(2) . . ?
N3 Si2 N5 93.3(3) . . ?
N4 Si2 N5 67.9(2) . . ?
N3 Si2 N1 67.1(2) . . ?
N4 Si2 N1 98.2(2) . . ?
N5 Si2 N1 152.9(2) . . ?
N3 Si2 Mn1 130.3(2) . . ?
N4 Si2 Mn1 124.13(18) . . ?
N5 Si2 Mn1 110.37(16) . . ?
N1 Si2 Mn1 96.69(15) . . ?
N3 Si2 C13 103.2(3) . . ?
N4 Si2 C13 34.9(2) . . ?
N5 Si2 C13 33.1(2) . . ?
N1 Si2 C13 130.5(2) . . ?
Mn1 Si2 C13 120.71(17) . . ?
C5 N2 C38 116.0(5) . . ?
C5 N2 Si1 120.7(4) . . ?
C38 N2 Si1 120.9(4) . . ?
C1 N1 C5 123.2(5) . . ?
C1 N1 Si2 89.2(4) . . ?
C5 N1 Si2 146.5(4) . . ?
C6 N7 C20 131.0(5) . . ?
C6 N7 Si1 92.1(4) . . ?
C20 N7 Si1 136.9(4) . . ?
C6 N6 C24 127.8(5) . . ?
C6 N6 Si1 90.5(4) . . ?
C24 N6 Si1 133.3(4) . . ?
C13 N4 C28 124.4(5) . . ?
C13 N4 Si2 93.6(4) . . ?
C28 N4 Si2 137.2(4) . . ?
C13 N5 C32 134.1(7) . . ?
C13 N5 C32A 114.3(11) . . ?
C13 N5 Si2 88.9(3) . . ?
C32 N5 Si2 135.6(6) . . ?
C32A N5 Si2 150.4(10) . . ?
C1 N3 C36 121.4(6) . . ?
C1 N3 Si2 98.6(4) . . ?
C36 N3 Si2 139.6(5) . . ?
O1 C40 Mn1 176.8(6) . . ?
C11 C12 C7 119.9(7) . . ?
N7 C20 C21 113.3(6) . . ?
N7 C20 C23 109.4(5) . . ?
C21 C20 C23 110.0(7) . . ?
N7 C20 C22 107.4(5) . . ?
C21 C20 C22 108.9(6) . . ?
C23 C20 C22 107.6(6) . . ?
O3 C42 Mn1 174.5(6) . . ?
C7 C8 C9 121.0(7) . . ?
N1 C5 N2 115.9(5) . . ?
N1 C5 C4 117.1(6) . . ?
N2 C5 C4 127.0(5) . . ?
N7 C6 N6 106.6(5) . . ?
N7 C6 C7 126.5(6) . . ?
N6 C6 C7 126.8(6) . . ?
N7 C6 Si1 53.5(3) . . ?
N6 C6 Si1 53.7(3) . . ?
C7 C6 Si1 172.7(4) . . ?
N1 C1 N3 105.1(5) . . ?
N1 C1 C2 121.3(6) . . ?
N3 C1 C2 133.5(6) . . ?
N2 C38 C39 112.8(5) . . ?
N4 C28 C30 108.6(5) . . ?
N4 C28 C31 113.2(6) . . ?
C30 C28 C31 110.7(7) . . ?
N4 C28 C29 109.4(5) . . ?
C30 C28 C29 108.5(6) . . ?
C31 C28 C29 106.3(6) . . ?
C3 C2 C1 115.5(6) . . ?
C3 C4 C5 119.4(6) . . ?
O2 C41 Mn1 173.9(6) . . ?
C11 C10 C9 119.4(7) . . ?
N5 C13 N4 109.1(6) . . ?
N5 C13 C14 128.1(5) . . ?
N4 C13 C14 122.6(7) . . ?
N5 C13 Si2 58.0(3) . . ?
N4 C13 Si2 51.4(3) . . ?
C14 C13 Si2 169.4(6) . . ?
C4 C3 C2 122.5(6) . . ?
C8 C7 C12 118.6(6) . . ?
C8 C7 C6 121.4(6) . . ?
C12 C7 C6 119.9(6) . . ?
N3 C36 C37 112.8(7) . . ?
C19 C14 C15 120.3(8) . . ?
C19 C14 C13 121.4(8) . . ?
C15 C14 C13 118.3(7) . . ?
C10 C9 C8 119.8(7) . . ?
C10 C11 C12 121.3(7) . . ?
N5 C32 C34 108.4(9) . . ?
N5 C32 C33 112.5(9) . . ?
C34 C32 C33 107.5(11) . . ?
N5 C32 C35 105.5(12) . . ?
C34 C32 C35 120.9(11) . . ?
C33 C32 C35 101.9(12) . . ?
C17 C18 C19 120.3(10) . . ?
C18 C17 C16 121.0(11) . . ?
N6 C24 C26 110.5(5) . . ?
N6 C24 C25 111.8(6) . . ?
C26 C24 C25 110.3(6) . . ?
N6 C24 C27 105.3(5) . . ?
C26 C24 C27 110.2(6) . . ?
C25 C24 C27 108.5(6) . . ?
C14 C19 C18 118.5(10) . . ?
C16 C15 C14 119.2(10) . . ?
C17 C16 C15 120.6(12) . . ?
C44 C43 C48 120.5(11) . . ?
C45 C44 C43 120.0(12) . . ?
C47 C48 C43 120.5(12) . . ?
C44 C45 C46 118.4(12) . . ?
C46 C47 C48 117.4(12) . . ?
C47 C46 C45 123.0(12) . . ?
C35A C32A C34A 94(2) . . ?
C35A C32A C33A 110(3) . . ?
C34A C32A C33A 108.6(19) . . ?
C35A C32A N5 124(2) . . ?
C34A C32A N5 121.6(18) . . ?
C33A C32A N5 98.1(16) . . ?
C43A C48A C47A 122(2) . . ?
C44A C43A C48A 117(2) . . ?
C46A C45A C44A 120(2) . . ?
C48A C47A C46A 119(2) . . ?
C45A C46A C47A 119(2) . . ?
C43A C44A C45A 122(2) . . ?

loop_
_geom_bond_atom_site_label_1
_geom_bond_atom_site_label_2
_geom_bond_distance
_geom_bond_site_symmetry_2
_geom_bond_publ_flag
Mn1 C40 1.774(7) . ?
Mn1 C42 1.778(7) . ?
Mn1 C41 1.803(7) . ?
Mn1 Si1 2.2246(17) . ?
Mn1 Si2 2.3634(18) . ?
Si1 N2 1.781(5) . ?
Si1 N7 1.866(5) . ?
Si1 N6 1.870(5) . ?
Si1 C6 2.321(6) . ?
Si2 N3 1.823(6) . ?
Si2 N4 1.865(5) . ?
Si2 N5 2.019(5) . ?
Si2 N1 2.044(5) . ?
Si2 C13 2.381(6) . ?
N2 C5 1.375(8) . ?
N2 C38 1.484(7) . ?
N1 C1 1.344(8) . ?
N1 C5 1.350(7) . ?
O3 C42 1.169(8) . ?
N7 C6 1.314(8) . ?
N7 C20 1.486(8) . ?
N6 C6 1.360(8) . ?
N6 C24 1.492(8) . ?
N4 C13 1.367(7) . ?
N4 C28 1.492(7) . ?
N5 C13 1.302(9) . ?
N5 C32 1.509(14) . ?
N5 C32A 1.55(2) . ?
N3 C1 1.357(8) . ?
N3 C36 1.459(9) . ?
O2 C41 1.161(9) . ?
C40 O1 1.167(8) . ?
C12 C11 1.379(10) . ?
C12 C7 1.402(9) . ?
C20 C21 1.519(10) . ?
C20 C23 1.520(9) . ?
C20 C22 1.537(10) . ?
C8 C7 1.380(9) . ?
C8 C9 1.389(10) . ?
C5 C4 1.402(8) . ?
C6 C7 1.479(9) . ?
C1 C2 1.398(9) . ?
C38 C39 1.522(9) . ?
C28 C30 1.523(10) . ?
C28 C31 1.530(10) . ?
C28 C29 1.533(8) . ?
C2 C3 1.392(10) . ?
C4 C3 1.381(10) . ?
C10 C11 1.372(12) . ?
C10 C9 1.388(12) . ?
C13 C14 1.481(10) . ?
C36 C37 1.523(12) . ?
C35A C32A 1.32(4) . ?
C14 C19 1.388(10) . ?
C14 C15 1.397(14) . ?
C26 C24 1.514(9) . ?
C33 C32 1.545(18) . ?
C32 C34 1.529(17) . ?
C32 C35 1.58(2) . ?
C18 C17 1.341(18) . ?
C18 C19 1.426(14) . ?
C17 C16 1.378(17) . ?
C24 C25 1.518(10) . ?
C24 C27 1.536(9) . ?
C15 C16 1.383(14) . ?
C43 C44 1.363(10) . ?
C43 C48 1.365(10) . ?
C44 C45 1.354(10) . ?
C48 C47 1.362(10) . ?
C45 C46 1.363(10) . ?
C47 C46 1.362(10) . ?
C34A C32A 1.48(3) . ?
C33A C32A 1.49(3) . ?
C48A C43A 1.384(17) . ?
C48A C47A 1.386(17) . ?
C43A C44A 1.384(17) . ?
C45A C46A 1.385(17) . ?
C45A C44A 1.387(17) . ?
C47A C46A 1.388(17) . ?
